data_4063439
loop_
_publ_author_name
'Chapp, Timothy W.'
'Glueck, David S.'
'Golen, James A.'
'Moore, Curtis E.'
'Rheingold, Arnold L.'

_publ_section_title
;
 Platinum-Catalyzed Asymmetric Alkylation of Bis(isitylphosphino)ethane:
 Stereoselectivity Reversal in Successive Formation of Two P&#x2212;C
 Bonds
;
_journal_issue 2
_journal_name_full Organometallics
_journal_page_first 378
_journal_paper_doi 10.1021/om900800z
_journal_volume 29
_journal_year 2010
_chemical_formula_sum 'C54 H68 P2'
_chemical_formula_weight 779.02
_chemical_name_systematic
; 
 ? 
;
_space_group_IT_number 2
_symmetry_cell_setting triclinic
_symmetry_space_group_name_Hall '-P 1'
_symmetry_space_group_name_H-M 'P -1'
_atom_sites_solution_hydrogens geom
_atom_sites_solution_primary direct
_atom_sites_solution_secondary difmap
_audit_creation_method SHELXL-97
_cell_angle_alpha 64.4770(10)
_cell_angle_beta 80.3910(10)
_cell_angle_gamma 73.5900(10)
_cell_formula_units_Z 1
_cell_length_a 9.5176(8)
_cell_length_b 10.9546(9)
_cell_length_c 12.5468(11)
_cell_measurement_reflns_used 9977
_cell_measurement_temperature 100(2)
_cell_measurement_theta_max 25.48
_cell_measurement_theta_min 2.69
_cell_volume 1130.86(17)
_computing_cell_refinement 'Bruker SMART'
_computing_data_collection 'Bruker SMART'
_computing_data_reduction 'Bruker SAINT'
_computing_molecular_graphics 'Bruker SHELXTL'
_computing_publication_material 'Bruker SHELXTL'
_computing_structure_refinement 'SHELXL-97 (Sheldrick, 1997)'
_computing_structure_solution 'SHELXS-97 (Sheldrick, 1990)'
_diffrn_ambient_temperature 100(2)
_diffrn_measured_fraction_theta_full 0.996
_diffrn_measured_fraction_theta_max 0.992
_diffrn_measurement_device_type 'CCD area detector'
_diffrn_measurement_method 'phi and omega scans'
_diffrn_radiation_monochromator graphite
_diffrn_radiation_source 'fine-focus sealed tube'
_diffrn_radiation_type MoK\a
_diffrn_radiation_wavelength 0.71073
_diffrn_reflns_av_R_equivalents 0.0197
_diffrn_reflns_av_sigmaI/netI 0.0195
_diffrn_reflns_limit_h_max 11
_diffrn_reflns_limit_h_min -10
_diffrn_reflns_limit_k_max 13
_diffrn_reflns_limit_k_min -13
_diffrn_reflns_limit_l_max 15
_diffrn_reflns_limit_l_min -15
_diffrn_reflns_number 13914
_diffrn_reflns_theta_full 25.00
_diffrn_reflns_theta_max 25.48
_diffrn_reflns_theta_min 1.80
_exptl_absorpt_coefficient_mu 0.131
_exptl_absorpt_correction_T_max 0.9531
_exptl_absorpt_correction_T_min 0.9470
_exptl_absorpt_correction_type multi-scan
_exptl_absorpt_process_details SADABS
_exptl_crystal_colour colorless
_exptl_crystal_density_diffrn 1.144
_exptl_crystal_density_method 'not measured'
_exptl_crystal_description block
_exptl_crystal_F_000 422
_exptl_crystal_size_max 0.42
_exptl_crystal_size_mid 0.40
_exptl_crystal_size_min 0.37
_refine_diff_density_max 0.330
_refine_diff_density_min -0.245
_refine_diff_density_rms 0.040
_refine_ls_extinction_method none
_refine_ls_goodness_of_fit_ref 1.016
_refine_ls_hydrogen_treatment constr
_refine_ls_matrix_type full
_refine_ls_number_parameters 253
_refine_ls_number_reflns 4175
_refine_ls_number_restraints 0
_refine_ls_restrained_S_all 1.016
_refine_ls_R_factor_all 0.0370
_refine_ls_R_factor_gt 0.0341
_refine_ls_shift/su_max 0.009
_refine_ls_shift/su_mean 0.001
_refine_ls_structure_factor_coef Fsqd
_refine_ls_weighting_details 'calc w=1/[\s^2^(Fo^2^)+(0.0450P)^2^+0.5800P] where P=(Fo^2^+2Fc^2^)/3'
_refine_ls_weighting_scheme calc
_refine_ls_wR_factor_gt 0.0888
_refine_ls_wR_factor_ref 0.0915
_reflns_number_gt 3846
_reflns_number_total 4175
_reflns_threshold_expression >2sigma(I)
_cod_data_source_file om900800z_si_002.cif
_cod_data_source_block glu284
_cod_depositor_comments
;
The following automatic conversions were performed:

'_symmetry_cell_setting' value 'Triclinic' changed to 'triclinic'
according to the built-in table from CIF Core dictionary named
'cif_core.dic' version 2.4.1 from 2010-06-29.

Automatic conversion script
Id: cif_fix_values 1673 2011-04-08 12:14:43Z adriana 
;
_cod_original_sg_symbol_H-M P-1
_cod_database_code 4063439

loop_
_symmetry_equiv_pos_as_xyz
'x, y, z'
'-x, -y, -z'

loop_
_atom_site_label
_atom_site_type_symbol
_atom_site_fract_x
_atom_site_fract_y
_atom_site_fract_z
_atom_site_U_iso_or_equiv
_atom_site_adp_type
_atom_site_occupancy
_atom_site_symmetry_multiplicity
_atom_site_calc_flag
_atom_site_refinement_flags
_atom_site_disorder_assembly
_atom_site_disorder_group
P1 P 0.62778(4) 0.04289(3) 0.10697(3) 0.01482(10) Uani 1 1 d . . .
C1 C 0.50263(15) 0.20334(13) 0.11591(12) 0.0203(3) Uani 1 1 d . . .
H1A H 0.4329 0.2474 0.0520 0.024 Uiso 1 1 calc R . .
H1B H 0.4454 0.1789 0.1926 0.024 Uiso 1 1 calc R . .
C2 C 0.59024(15) 0.30402(13) 0.10412(12) 0.0186(3) Uani 1 1 d . . .
C3 C 0.59295(15) 0.34403(14) 0.19292(12) 0.0214(3) Uani 1 1 d . . .
H3A H 0.5388 0.3062 0.2653 0.026 Uiso 1 1 calc R . .
C4 C 0.67463(15) 0.44083(14) 0.17990(12) 0.0213(3) Uani 1 1 d . . .
C5 C 0.67491(17) 0.48694(16) 0.26938(14) 0.0293(3) Uani 1 1 d . . .
H5A H 0.6211 0.4507 0.3423 0.035 Uiso 1 1 calc R . .
C6 C 0.75173(18) 0.58298(16) 0.25223(15) 0.0335(4) Uani 1 1 d . . .
H6A H 0.7504 0.6131 0.3131 0.040 Uiso 1 1 calc R . .
C7 C 0.83258(17) 0.63735(15) 0.14512(15) 0.0315(4) Uani 1 1 d . . .
H7A H 0.8849 0.7045 0.1338 0.038 Uiso 1 1 calc R . .
C8 C 0.83638(16) 0.59407(15) 0.05701(14) 0.0274(3) Uani 1 1 d . . .
H8A H 0.8922 0.6306 -0.0147 0.033 Uiso 1 1 calc R . .
C9 C 0.75727(15) 0.49473(14) 0.07239(12) 0.0216(3) Uani 1 1 d . . .
C10 C 0.75518(16) 0.45038(14) -0.01807(12) 0.0237(3) Uani 1 1 d . . .
H10A H 0.8110 0.4850 -0.0902 0.028 Uiso 1 1 calc R . .
C11 C 0.67432(16) 0.35885(14) -0.00298(12) 0.0224(3) Uani 1 1 d . . .
H11A H 0.6741 0.3312 -0.0650 0.027 Uiso 1 1 calc R . .
C12 C 0.68246(14) -0.06827(13) 0.26082(11) 0.0147(3) Uani 1 1 d . . .
C13 C 0.83233(14) -0.08802(13) 0.27801(11) 0.0163(3) Uani 1 1 d . . .
C14 C 0.89192(14) -0.18855(13) 0.38426(11) 0.0174(3) Uani 1 1 d . . .
H14A H 0.9929 -0.2026 0.3941 0.021 Uiso 1 1 calc R . .
C15 C 0.80997(14) -0.26872(13) 0.47603(11) 0.0163(3) Uani 1 1 d . . .
C16 C 0.66090(14) -0.24082(13) 0.46158(11) 0.0165(3) Uani 1 1 d . . .
H16A H 0.6016 -0.2911 0.5250 0.020 Uiso 1 1 calc R . .
C17 C 0.59499(14) -0.14131(13) 0.35701(11) 0.0156(3) Uani 1 1 d . . .
C18 C 0.93273(15) -0.00098(14) 0.18770(12) 0.0201(3) Uani 1 1 d . . .
H18A H 0.8741 0.0668 0.1178 0.024 Uiso 1 1 calc R . .
C19 C 1.06280(16) -0.09018(16) 0.14449(13) 0.0266(3) Uani 1 1 d . . .
H19A H 1.0269 -0.1419 0.1119 0.040 Uiso 1 1 calc R . .
H19B H 1.1242 -0.1558 0.2108 0.040 Uiso 1 1 calc R . .
H19C H 1.1209 -0.0301 0.0829 0.040 Uiso 1 1 calc R . .
C20 C 0.98416(17) 0.08301(16) 0.23830(14) 0.0287(3) Uani 1 1 d . . .
H20A H 0.8988 0.1363 0.2683 0.043 Uiso 1 1 calc R . .
H20B H 1.0377 0.1471 0.1760 0.043 Uiso 1 1 calc R . .
H20C H 1.0488 0.0193 0.3030 0.043 Uiso 1 1 calc R . .
C21 C 0.88457(15) -0.37658(13) 0.58870(11) 0.0183(3) Uani 1 1 d . . .
H21A H 0.9865 -0.4166 0.5647 0.022 Uiso 1 1 calc R . .
C22 C 0.81110(17) -0.49766(14) 0.65717(12) 0.0247(3) Uani 1 1 d . . .
H22A H 0.8637 -0.5618 0.7289 0.037 Uiso 1 1 calc R . .
H22B H 0.8134 -0.5471 0.6076 0.037 Uiso 1 1 calc R . .
H22C H 0.7091 -0.4619 0.6790 0.037 Uiso 1 1 calc R . .
C23 C 0.89784(17) -0.30568(15) 0.66724(12) 0.0248(3) Uani 1 1 d . . .
H23A H 0.9449 -0.3758 0.7399 0.037 Uiso 1 1 calc R . .
H23B H 0.7999 -0.2586 0.6873 0.037 Uiso 1 1 calc R . .
H23C H 0.9572 -0.2372 0.6247 0.037 Uiso 1 1 calc R . .
C24 C 0.42896(14) -0.11647(14) 0.35506(11) 0.0177(3) Uani 1 1 d . . .
H24A H 0.3972 -0.0396 0.2773 0.021 Uiso 1 1 calc R . .
C25 C 0.38476(16) -0.24555(15) 0.36581(13) 0.0236(3) Uani 1 1 d . . .
H25A H 0.2777 -0.2264 0.3661 0.035 Uiso 1 1 calc R . .
H25B H 0.4194 -0.3240 0.4396 0.035 Uiso 1 1 calc R . .
H25C H 0.4289 -0.2688 0.2986 0.035 Uiso 1 1 calc R . .
C26 C 0.34987(15) -0.06924(16) 0.45291(12) 0.0247(3) Uani 1 1 d . . .
H26A H 0.2437 -0.0541 0.4504 0.037 Uiso 1 1 calc R . .
H26B H 0.3730 0.0177 0.4407 0.037 Uiso 1 1 calc R . .
H26C H 0.3824 -0.1412 0.5301 0.037 Uiso 1 1 calc R . .
C27 C 0.50169(15) -0.03179(14) 0.06823(11) 0.0175(3) Uani 1 1 d . . .
H27A H 0.5367 -0.1343 0.0988 0.021 Uiso 1 1 calc R . .
H27B H 0.4021 -0.0091 0.1037 0.021 Uiso 1 1 calc R . .

loop_
_atom_site_aniso_label
_atom_site_aniso_U_11
_atom_site_aniso_U_22
_atom_site_aniso_U_33
_atom_site_aniso_U_23
_atom_site_aniso_U_13
_atom_site_aniso_U_12
P1 0.01462(18) 0.01698(18) 0.01294(17) -0.00469(13) -0.00368(12) -0.00440(13)
C1 0.0176(7) 0.0180(7) 0.0230(7) -0.0064(5) -0.0045(5) -0.0018(5)
C2 0.0183(7) 0.0139(6) 0.0200(7) -0.0040(5) -0.0060(5) 0.0000(5)
C3 0.0205(7) 0.0199(7) 0.0194(7) -0.0062(6) -0.0017(5) -0.0008(5)
C4 0.0201(7) 0.0186(7) 0.0227(7) -0.0085(6) -0.0058(5) 0.0022(5)
C5 0.0306(8) 0.0301(8) 0.0291(8) -0.0169(7) -0.0042(6) -0.0004(6)
C6 0.0339(9) 0.0310(8) 0.0438(10) -0.0252(8) -0.0135(7) 0.0033(7)
C7 0.0264(8) 0.0213(7) 0.0509(10) -0.0170(7) -0.0146(7) -0.0007(6)
C8 0.0238(8) 0.0195(7) 0.0356(8) -0.0071(6) -0.0084(6) -0.0027(6)
C9 0.0216(7) 0.0164(6) 0.0240(7) -0.0063(6) -0.0076(6) 0.0003(5)
C10 0.0277(8) 0.0221(7) 0.0178(7) -0.0042(6) -0.0011(6) -0.0068(6)
C11 0.0280(8) 0.0209(7) 0.0174(7) -0.0065(5) -0.0041(6) -0.0050(6)
C12 0.0167(6) 0.0150(6) 0.0139(6) -0.0068(5) -0.0042(5) -0.0026(5)
C13 0.0175(7) 0.0167(6) 0.0162(6) -0.0074(5) -0.0031(5) -0.0040(5)
C14 0.0143(6) 0.0204(7) 0.0186(6) -0.0082(5) -0.0048(5) -0.0029(5)
C15 0.0191(7) 0.0167(6) 0.0148(6) -0.0077(5) -0.0039(5) -0.0026(5)
C16 0.0180(7) 0.0180(6) 0.0149(6) -0.0072(5) -0.0007(5) -0.0055(5)
C17 0.0167(6) 0.0170(6) 0.0161(6) -0.0089(5) -0.0031(5) -0.0036(5)
C18 0.0184(7) 0.0220(7) 0.0178(7) -0.0024(5) -0.0055(5) -0.0080(5)
C19 0.0224(7) 0.0346(8) 0.0200(7) -0.0072(6) 0.0010(6) -0.0100(6)
C20 0.0299(8) 0.0260(8) 0.0317(8) -0.0071(6) -0.0074(6) -0.0132(6)
C21 0.0181(7) 0.0190(6) 0.0155(6) -0.0055(5) -0.0043(5) -0.0015(5)
C22 0.0294(8) 0.0198(7) 0.0213(7) -0.0029(6) -0.0076(6) -0.0058(6)
C23 0.0338(8) 0.0228(7) 0.0176(7) -0.0057(6) -0.0103(6) -0.0053(6)
C24 0.0161(7) 0.0214(7) 0.0142(6) -0.0053(5) -0.0025(5) -0.0046(5)
C25 0.0193(7) 0.0269(7) 0.0250(7) -0.0082(6) -0.0033(6) -0.0089(6)
C26 0.0175(7) 0.0330(8) 0.0215(7) -0.0123(6) -0.0025(5) -0.0003(6)
C27 0.0200(7) 0.0203(6) 0.0138(7) -0.0054(5) -0.0044(5) -0.0075(5)

loop_
_atom_type_symbol
_atom_type_description
_atom_type_scat_dispersion_real
_atom_type_scat_dispersion_imag
_atom_type_scat_source
C C 0.0033 0.0016 'International Tables Vol C Tables 4.2.6.8 and 6.1.1.4'
H H 0.0000 0.0000 'International Tables Vol C Tables 4.2.6.8 and 6.1.1.4'
P P 0.1023 0.0942 'International Tables Vol C Tables 4.2.6.8 and 6.1.1.4'

loop_
_geom_angle_atom_site_label_1
_geom_angle_atom_site_label_2
_geom_angle_atom_site_label_3
_geom_angle
_geom_angle_site_symmetry_1
_geom_angle_site_symmetry_3
_geom_angle_publ_flag
C12 P1 C27 109.18(6) . . ?
C12 P1 C1 104.21(6) . . ?
C27 P1 C1 101.99(6) . . ?
C2 C1 P1 109.97(9) . . ?
C3 C2 C11 118.62(13) . . ?
C3 C2 C1 122.49(12) . . ?
C11 C2 C1 118.88(12) . . ?
C2 C3 C4 121.87(13) . . ?
C9 C4 C5 118.65(13) . . ?
C9 C4 C3 118.68(12) . . ?
C5 C4 C3 122.66(14) . . ?
C6 C5 C4 120.90(15) . . ?
C5 C6 C7 120.40(14) . . ?
C8 C7 C6 120.40(14) . . ?
C7 C8 C9 120.34(15) . . ?
C4 C9 C10 118.72(13) . . ?
C4 C9 C8 119.30(13) . . ?
C10 C9 C8 121.96(14) . . ?
C11 C10 C9 120.96(13) . . ?
C10 C11 C2 121.13(13) . . ?
C17 C12 C13 118.41(11) . . ?
C17 C12 P1 127.04(10) . . ?
C13 C12 P1 114.36(9) . . ?
C14 C13 C12 119.25(12) . . ?
C14 C13 C18 117.18(11) . . ?
C12 C13 C18 123.53(11) . . ?
C15 C14 C13 122.76(12) . . ?
C16 C15 C14 117.35(12) . . ?
C16 C15 C21 123.46(12) . . ?
C14 C15 C21 119.11(12) . . ?
C15 C16 C17 122.37(12) . . ?
C16 C17 C12 119.45(12) . . ?
C16 C17 C24 116.92(11) . . ?
C12 C17 C24 123.63(11) . . ?
C19 C18 C13 111.91(11) . . ?
C19 C18 C20 111.19(12) . . ?
C13 C18 C20 110.68(11) . . ?
C15 C21 C22 113.97(11) . . ?
C15 C21 C23 109.96(10) . . ?
C22 C21 C23 111.20(11) . . ?
C17 C24 C25 111.87(11) . . ?
C17 C24 C26 110.68(11) . . ?
C25 C24 C26 110.68(11) . . ?
C27 C27 P1 107.76(12) 2_655 . ?

loop_
_geom_bond_atom_site_label_1
_geom_bond_atom_site_label_2
_geom_bond_distance
_geom_bond_site_symmetry_2
_geom_bond_publ_flag
P1 C12 1.8524(13) . ?
P1 C27 1.8542(13) . ?
P1 C1 1.8610(13) . ?
C1 C2 1.5071(19) . ?
C2 C3 1.3678(19) . ?
C2 C11 1.423(2) . ?
C3 C4 1.425(2) . ?
C4 C9 1.417(2) . ?
C4 C5 1.416(2) . ?
C5 C6 1.369(2) . ?
C6 C7 1.406(3) . ?
C7 C8 1.370(2) . ?
C8 C9 1.422(2) . ?
C9 C10 1.419(2) . ?
C10 C11 1.363(2) . ?
C12 C17 1.4137(18) . ?
C12 C13 1.4198(18) . ?
C13 C14 1.3950(18) . ?
C13 C18 1.5260(18) . ?
C14 C15 1.3860(19) . ?
C15 C16 1.3901(18) . ?
C15 C21 1.5233(17) . ?
C16 C17 1.3996(18) . ?
C17 C24 1.5284(18) . ?
C18 C19 1.527(2) . ?
C18 C20 1.5333(19) . ?
C21 C22 1.5257(19) . ?
C21 C23 1.5319(18) . ?
C24 C25 1.5321(19) . ?
C24 C26 1.5364(18) . ?
C27 C27 1.548(2) 2_655 ?
